data_2011826
loop_
_publ_author_name
'Ferguson, George'
'Glidewell, Christopher'
.

_publ_section_title
;
 Enantiomeric disorder in racemic
 <i>cis</i>-dichlorobis(pentane-2,4-dionato)titanium(IV)
;
_journal_issue 3
_journal_name_full 'Acta Crystallographica Section C'
_journal_page_first 264
_journal_page_last 265
_journal_paper_doi 10.1107/S0108270100019181
_journal_volume 57
_journal_year 2001
_chemical_formula_iupac '[Ti (C5 H7 O2 )2  Cl2 ]'
_chemical_formula_moiety 'C10 H14 Cl2 O4 Ti'
_chemical_formula_sum 'C10 H14 Cl2 O4 Ti'
_chemical_formula_weight 317.01
_chemical_name_systematic
;
Racemic cis-dichlorobis(pentane-2,4-dionato)titanium(IV)
;
_space_group_IT_number 2
_symmetry_cell_setting triclinic
_symmetry_space_group_name_Hall '-P 1'
_symmetry_space_group_name_H-M 'P -1'
_cell_angle_alpha 79.507(6)
_cell_angle_beta 78.790(11)
_cell_angle_gamma 63.308(11)
_cell_formula_units_Z 2
_cell_length_a 7.764(3)
_cell_length_b 7.8810(15)
_cell_length_c 13.0470(15)
_cell_measurement_reflns_used 25
_cell_measurement_temperature 293(2)
_cell_measurement_theta_max 27.72
_cell_measurement_theta_min 15.8
_cell_volume 695.5(3)
_computing_cell_refinement 'SET4 and  CELDIM (Enraf-Nonius, 1992)'
_computing_data_collection 'CAD4 (Enraf-Nonius, 1992)'
_computing_data_reduction 'DATRD2 in NRCVAX96 (Gabe et al., 1989)'
_computing_molecular_graphics 'PLATON (Spek, 2000)'
_computing_publication_material 'SHELXL97  and WordPerfect'
_computing_structure_refinement 'SHELXL97 (Sheldrick, 1997)'
_computing_structure_solution 'SHELXS97 (Sheldrick, 1997)'
_diffrn_ambient_temperature 293(2)
_diffrn_measured_fraction_theta_full 1.000
_diffrn_measured_fraction_theta_max 1.000
_diffrn_measurement_device_type 'Nonius CAD4'
_diffrn_measurement_method \q/2\q
_diffrn_radiation_monochromator graphite
_diffrn_radiation_source 'fine-focus sealed X-ray tube'
_diffrn_radiation_type 'Mo K\a'
_diffrn_radiation_wavelength .71073
_diffrn_reflns_av_R_equivalents .0
_diffrn_reflns_av_sigmaI/netI .1358
_diffrn_reflns_limit_h_max 9
_diffrn_reflns_limit_h_min -9
_diffrn_reflns_limit_k_max 9
_diffrn_reflns_limit_k_min -9
_diffrn_reflns_limit_l_max 16
_diffrn_reflns_limit_l_min 0
_diffrn_reflns_number 3012
_diffrn_reflns_theta_full 26.97
_diffrn_reflns_theta_max 26.97
_diffrn_reflns_theta_min 2.91
_diffrn_standards_decay_% 'no decay, variation 0.4'
_diffrn_standards_interval_time 120
_diffrn_standards_number 3
_exptl_absorpt_coefficient_mu .998
_exptl_absorpt_correction_T_max .8254
_exptl_absorpt_correction_T_min .6910
_exptl_absorpt_correction_type gaussian
_exptl_absorpt_process_details '(ABSCOR in NRCVAX; Gabe et al., 1989)'
_exptl_crystal_colour orange
_exptl_crystal_density_diffrn 1.514
_exptl_crystal_density_method 'not measured'
_exptl_crystal_description block
_exptl_crystal_F_000 324
_exptl_crystal_size_max .40
_exptl_crystal_size_mid .20
_exptl_crystal_size_min .20
_refine_diff_density_max .345
_refine_diff_density_min -.353
_refine_ls_extinction_method none
_refine_ls_goodness_of_fit_ref .942
_refine_ls_hydrogen_treatment constr
_refine_ls_matrix_type full
_refine_ls_number_parameters 277
_refine_ls_number_reflns 3012
_refine_ls_number_restraints 51
_refine_ls_restrained_S_all .944
_refine_ls_R_factor_all .1571
_refine_ls_R_factor_gt .0529
_refine_ls_shift/su_max <0.001
_refine_ls_shift/su_mean .000
_refine_ls_structure_factor_coef Fsqd
_refine_ls_weighting_details 'w = 1/[\s^2^(Fo^2^)+(0.0894P)^2^] where P=(Fo^2^+2Fc^2^)/3'
_refine_ls_weighting_scheme calc
_refine_ls_wR_factor_ref .1709
_reflns_number_gt 1283
_reflns_number_total 3012
_reflns_threshold_expression I>2\s(I)
_cod_data_source_file sk1440.cif
_cod_data_source_block I
_cod_depositor_comments
;
The following automatic conversions were performed:

'_exptl_absorpt_correction_type' value 'Gaussian' changed to
'gaussian' according to
/home/saulius/struct/CIF-dictionaries/cif_core.dic dictionary named
'cif_core.dic' version 2.4.1 from 2010-06-29.

Automatic conversion script
Id: cif_fix_values 1715 2011-07-08 13:25:40Z adriana 
;
_cod_database_code 2011826

loop_
_symmetry_equiv_pos_as_xyz
'x, y, z'
'-x, -y, -z'

loop_
_atom_site_label
_atom_site_fract_x
_atom_site_fract_y
_atom_site_fract_z
_atom_site_U_iso_or_equiv
_atom_site_adp_type
_atom_site_calc_flag
_atom_site_refinement_flags
_atom_site_occupancy
_atom_site_disorder_assembly
_atom_site_disorder_group
_atom_site_type_symbol
Ti1 .64611(14) .73536(14) .23734(8) .0442(3) Uani d D 1 . . Ti
Cl1 .3730(2) .9617(2) .32094(12) .0604(5) Uani d D 1 A . Cl
Cl21 .7057(7) .9544(7) .1164(3) .0619(12) Uani d PD .50 A -1 Cl
C1 1.2306(16) .3843(17) .1103(9) .076(4) Uani d PD .50 A -1 C
C2 1.0751(14) .5073(13) .1864(7) .054(3) Uani d PD .50 A -1 C
O2 .9004(13) .542(2) .1829(18) .047(3) Uani d PD .50 A -1 O
C3 1.1154(16) .5744(17) .2635(8) .066(4) Uani d PD .50 A -1 C
O4 .802(3) .734(4) .3369(13) .0551(13) Uani d PD .50 A -1 O
C4 .9815(15) .6835(18) .3388(8) .052(3) Uani d PD .50 A -1 C
C5 1.040(3) .737(4) .4253(14) .079(7) Uani d PD .50 A -1 C
C11 .492(2) .3061(17) .4262(10) .045(4) Uani d PD .50 A -1 C
C12 .5066(16) .4411(14) .3337(7) .054(3) Uani d PD .50 A -1 C
O12 .614(4) .524(2) .3328(14) .0472(18) Uani d PD .50 A -1 O
C13 .3956(15) .4789(14) .2546(7) .050(3) Uani d PD .50 A -1 C
O14 .5123(19) .6815(17) .1466(8) .048(3) Uani d PD .50 A -1 O
C14 .4062(13) .5926(13) .1627(6) .037(2) Uani d PD .50 A -1 C
C15 .2917(14) .6226(16) .0778(8) .053(3) Uani d PD .50 A -1 C
Cl22 .4809(8) .7502(7) .1079(4) .0628(13) Uani d PD .50 A -2 Cl
C21 1.0807(17) .2403(18) .1055(9) .071(4) Uani d PD .50 A -2 C
C22 .9137(13) .3466(13) .1807(7) .046(3) Uani d PD .50 A -2 C
O22 .8692(15) .524(2) .1711(18) .047(3) Uani d PD .50 A -2 O
C23 .8173(14) .2599(15) .2533(8) .061(3) Uani d PD .50 A -2 C
O24 .592(4) .536(2) .3265(15) .0472(18) Uani d PD .50 A -2 O
C24 .6642(15) .3570(15) .3247(7) .049(3) Uani d PD .50 A -2 C
C25 .576(2) .252(2) .4075(15) .074(6) Uani d PD .50 A -2 C
C31 .979(2) .772(4) .4536(13) .070(7) Uani d PD .50 A -2 C
C32 .8926(15) .8166(15) .3550(8) .051(3) Uani d PD .50 A -2 C
O32 .798(3) .726(4) .3454(13) .0551(13) Uani d PD .50 A -2 O
C33 .9073(15) .9558(15) .2770(8) .063(3) Uani d PD .50 A -2 C
O34 .7470(19) .9119(17) .1616(8) .057(3) Uani d PD .50 A -2 O
C34 .8328(14) 1.0012(13) .1827(8) .047(3) Uani d PD .50 A -2 C
C35 .8608(17) 1.1436(16) .0992(9) .066(3) Uani d PD .50 A -2 C
H1A 1.1728 .3519 .0627 .114 Uiso calc PR .25 A -1 H
H1B 1.3159 .2696 .1478 .114 Uiso calc PR .25 A -1 H
H1C 1.3033 .4520 .0714 .114 Uiso calc PR .25 A -1 H
H1D 1.3552 .3637 .1252 .114 Uiso calc PR .25 A -1 H
H1E 1.2121 .4460 .0402 .114 Uiso calc PR .25 A -1 H
H1F 1.2247 .2637 .1165 .114 Uiso calc PR .25 A -1 H
H3 1.2453 .5438 .2653 .079 Uiso calc PR .50 A -1 H
H5A .9256 .8117 .4696 .118 Uiso calc PR .25 A -1 H
H5B 1.1119 .8103 .3963 .118 Uiso calc PR .25 A -1 H
H5C 1.1191 .6234 .4660 .118 Uiso calc PR .25 A -1 H
H5D 1.1788 .6852 .4183 .118 Uiso calc PR .25 A -1 H
H5E .9925 .6866 .4916 .118 Uiso calc PR .25 A -1 H
H5F .9853 .8736 .4220 .118 Uiso calc PR .25 A -1 H
H11A .5766 .2935 .4744 .067 Uiso calc PR .25 A -1 H
H11B .5282 .1836 .4039 .067 Uiso calc PR .25 A -1 H
H11C .3601 .3535 .4604 .067 Uiso calc PR .25 A -1 H
H11D .4000 .2602 .4181 .067 Uiso calc PR .25 A -1 H
H11E .4484 .3702 .4886 .067 Uiso calc PR .25 A -1 H
H11F .6166 .2002 .4321 .067 Uiso calc PR .25 A -1 H
H13 .3087 .4243 .2641 .060 Uiso calc PR .50 A -1 H
H15A .3194 .7060 .0205 .080 Uiso calc PR .25 A -1 H
H15B .1557 .6794 .1037 .080 Uiso calc PR .25 A -1 H
H15C .3255 .5021 .0538 .080 Uiso calc PR .25 A -1 H
H15D .2143 .5524 .0982 .080 Uiso calc PR .25 A -1 H
H15E .3780 .5789 .0149 .080 Uiso calc PR .25 A -1 H
H15F .2083 .7562 .0649 .080 Uiso calc PR .25 A -1 H
H21A 1.1275 .3268 .0618 .107 Uiso calc PR .25 A -2 H
H21B 1.0407 .1813 .0623 .107 Uiso calc PR .25 A -2 H
H21C 1.1825 .1437 .1432 .107 Uiso calc PR .25 A -2 H
H21D 1.1063 .1078 .1165 .107 Uiso calc PR .25 A -2 H
H21E 1.1930 .2533 .1159 .107 Uiso calc PR .25 A -2 H
H21F 1.0513 .2908 .0350 .107 Uiso calc PR .25 A -2 H
H23 .8576 .1293 .2543 .074 Uiso calc PR .50 A -2 H
H25A .4714 .3411 .4505 .111 Uiso calc PR .25 A -2 H
H25B .6730 .1619 .4504 .111 Uiso calc PR .25 A -2 H
H25C .5272 .1854 .3751 .111 Uiso calc PR .25 A -2 H
H25D .6430 .1178 .4002 .111 Uiso calc PR .25 A -2 H
H25E .4414 .2970 .4003 .111 Uiso calc PR .25 A -2 H
H25F .5872 .2736 .4755 .111 Uiso calc PR .25 A -2 H
H31A .9531 .6719 .4974 .105 Uiso calc PR .25 A -2 H
H31B .9231 .8840 .4900 .105 Uiso calc PR .25 A -2 H
H31C 1.1169 .7309 .4375 .105 Uiso calc PR .25 A -2 H
H31D 1.0424 .8526 .4526 .105 Uiso calc PR .25 A -2 H
H31E 1.0723 .6405 .4599 .105 Uiso calc PR .25 A -2 H
H31F .8785 .7936 .5124 .105 Uiso calc PR .25 A -2 H
H33 .9721 1.0236 .2889 .076 Uiso calc PR .50 A -2 H
H35A .7975 1.1535 .0407 .099 Uiso calc PR .25 A -2 H
H35B .9973 1.1046 .0768 .099 Uiso calc PR .25 A -2 H
H35C .8060 1.2656 .1258 .099 Uiso calc PR .25 A -2 H
H35D .9363 1.1956 .1215 .099 Uiso calc PR .25 A -2 H
H35E .7366 1.2445 .0854 .099 Uiso calc PR .25 A -2 H
H35F .9278 1.0835 .0364 .099 Uiso calc PR .25 A -2 H

loop_
_atom_site_aniso_label
_atom_site_aniso_U_11
_atom_site_aniso_U_22
_atom_site_aniso_U_33
_atom_site_aniso_U_12
_atom_site_aniso_U_13
_atom_site_aniso_U_23
Ti1 .0436(6) .0440(6) .0507(6) -.0254(5) .0010(4) -.0078(4)
Cl1 .0527(9) .0603(10) .0574(9) -.0170(8) .0035(7) -.0117(7)
Cl21 .060(3) .059(2) .069(3) -.036(2) .012(2) -.007(2)
C1 .035(6) .077(9) .091(10) -.011(6) .021(6) -.018(7)
C2 .043(7) .045(6) .050(7) -.007(5) .000(5) .009(5)
O2 .035(3) .049(3) .060(5) -.017(3) -.005(4) -.015(2)
C3 .031(6) .095(10) .071(9) -.022(7) -.013(6) -.012(8)
O4 .052(3) .067(3) .055(3) -.033(2) -.005(2) -.008(3)
C4 .048(8) .067(8) .054(7) -.032(7) -.022(6) -.001(6)
C5 .067(13) .096(14) .067(13) -.034(11) -.003(11) -.006(11)
C11 .060(11) .050(8) .042(7) -.041(8) -.014(7) .005(6)
C12 .069(8) .045(7) .036(6) -.024(6) .021(6) -.008(5)
O12 .049(5) .042(3) .055(3) -.026(3) -.004(3) -.003(2)
C13 .063(7) .069(8) .043(6) -.047(6) -.017(6) -.002(6)
O14 .048(7) .064(8) .039(7) -.034(6) .001(4) -.004(5)
C14 .038(6) .039(6) .036(5) -.018(5) -.004(4) -.006(4)
C15 .041(6) .067(7) .055(7) -.025(6) .004(5) -.021(6)
Cl22 .062(3) .069(3) .066(3) -.030(3) -.006(2) -.027(2)
C21 .079(9) .075(9) .055(8) -.027(7) .000(7) -.021(7)
C22 .051(7) .043(6) .043(6) -.018(5) -.014(5) -.002(5)
O22 .035(3) .049(3) .060(5) -.017(3) -.005(4) -.015(2)
C23 .075(9) .029(6) .063(8) -.010(6) -.006(7) .002(5)
O24 .049(5) .042(3) .055(3) -.026(3) -.004(3) -.003(2)
C24 .054(8) .058(8) .039(6) -.030(6) -.011(5) .002(5)
C25 .042(10) .074(11) .095(14) -.024(8) -.010(9) .015(10)
C31 .061(13) .121(17) .055(11) -.062(13) .000(9) -.022(9)
C32 .043(7) .050(7) .050(7) -.016(6) .015(6) -.015(6)
O32 .052(3) .067(3) .055(3) -.033(2) -.005(2) -.008(3)
C33 .061(8) .078(9) .072(9) -.050(7) .014(7) -.031(7)
O34 .067(7) .071(8) .056(8) -.048(6) -.015(6) -.007(5)
C34 .033(6) .045(6) .059(7) -.016(5) .007(5) -.011(5)
C35 .056(8) .064(8) .085(9) -.036(7) -.008(6) .004(7)

loop_
_atom_type_symbol
_atom_type_description
_atom_type_scat_dispersion_real
_atom_type_scat_dispersion_imag
_atom_type_scat_source
C C .0033 .0016 'International Tables Vol C Tables 4.2.6.8 and 6.1.1.4'
H H .0000 .0000 'International Tables Vol C Tables 4.2.6.8 and 6.1.1.4'
Cl Cl .1484 .1585 'International Tables Vol C Tables 4.2.6.8 and 6.1.1.4'
O O .0106 .0060 'International Tables Vol C Tables 4.2.6.8 and 6.1.1.4'
Ti Ti .2776 .4457 'International Tables Vol C Tables 4.2.6.8 and 6.1.1.4'

loop_
_geom_angle_atom_site_label_1
_geom_angle_atom_site_label_2
_geom_angle_atom_site_label_3
_geom_angle
_geom_angle_publ_flag
O34 Ti1 O14 109.5(4) no
O34 Ti1 O24 168.5(8) no
O14 Ti1 O24 80.0(7) no
O34 Ti1 O4 79.2(7) no
O14 Ti1 O4 168.3(9) no
O24 Ti1 O4 90.6(11) no
O34 Ti1 O22 89.9(7) no
O14 Ti1 O22 81.2(7) no
O24 Ti1 O22 85.0(10) no
O4 Ti1 O22 91.2(10) no
O34 Ti1 O2 83.5(7) no
O14 Ti1 O2 92.3(7) no
O24 Ti1 O2 89.7(8) no
O4 Ti1 O2 80.7(10) no
O22 Ti1 O2 11.5(9) no
O34 Ti1 O12 163.3(8) no
O14 Ti1 O12 84.1(7) no
O24 Ti1 O12 5.3(14) no
O4 Ti1 O12 86.1(9) no
O22 Ti1 O12 82.5(8) no
O2 Ti1 O12 86.4(10) no
O34 Ti1 O32 82.5(7) no
O14 Ti1 O32 166.0(8) no
O24 Ti1 O32 87.4(9) no
O4 Ti1 O32 3.4(13) no
O22 Ti1 O32 91.9(10) no
O2 Ti1 O32 81.6(9) no
O12 Ti1 O32 82.9(11) no
O34 Ti1 Cl21 16.3(3) no
O14 Ti1 Cl21 93.7(3) no
O24 Ti1 Cl21 173.1(6) no
O4 Ti1 Cl21 95.4(7) no
O22 Ti1 Cl21 91.5(6) no
O2 Ti1 Cl21 88.0(7) no
O12 Ti1 Cl21 173.9(7) no
O32 Ti1 Cl21 98.7(7) no
O34 Ti1 Cl22 95.2(3) no
O14 Ti1 Cl22 15.6(3) no
O24 Ti1 Cl22 94.8(7) no
O4 Ti1 Cl22 174.1(6) no
O22 Ti1 Cl22 87.0(6) no
O2 Ti1 Cl22 97.0(6) no
O12 Ti1 Cl22 99.3(7) no
O32 Ti1 Cl22 177.4(6) no
Cl21 Ti1 Cl22 79.02(18) no
O34 Ti1 Cl1 95.5(4) no
O14 Ti1 Cl1 96.2(4) no
O24 Ti1 Cl1 89.7(7) no
O4 Ti1 Cl1 90.6(8) no
O22 Ti1 Cl1 174.5(5) no
O2 Ti1 Cl1 171.3(6) no
O12 Ti1 Cl1 92.4(7) no
O32 Ti1 Cl1 89.7(8) no
Cl21 Ti1 Cl1 93.49(15) no
Cl22 Ti1 Cl1 91.70(16) no
C2 C1 H1A 109.5 no
C2 C1 H1B 109.5 no
H1A C1 H1B 109.5 no
C2 C1 H1C 109.5 no
H1A C1 H1C 109.5 no
H1B C1 H1C 109.5 no
C2 C1 H1D 109.5 no
H1A C1 H1D 141.1 no
H1B C1 H1D 56.3 no
H1C C1 H1D 56.3 no
C2 C1 H1E 109.5 no
H1A C1 H1E 56.3 no
H1B C1 H1E 141.1 no
H1C C1 H1E 56.3 no
H1D C1 H1E 109.5 no
C2 C1 H1F 109.5 no
H1A C1 H1F 56.3 no
H1B C1 H1F 56.3 no
H1C C1 H1F 141.1 no
H1D C1 H1F 109.5 no
H1E C1 H1F 109.5 no
O2 C2 C3 118.9(11) no
O2 C2 C1 118.7(10) no
C3 C2 C1 122.2(10) no
C2 O2 Ti1 134.2(10) no
C2 C3 C4 126.0(10) no
C2 C3 H3 117.0 no
C4 C3 H3 117.0 no
C4 O4 Ti1 135.9(16) no
O4 C4 C3 119.0(14) no
O4 C4 C5 118.6(14) no
C3 C4 C5 122.3(12) no
C4 C5 H5A 109.5 no
C4 C5 H5B 109.5 no
H5A C5 H5B 109.5 no
C4 C5 H5C 109.5 no
H5A C5 H5C 109.5 no
H5B C5 H5C 109.5 no
C4 C5 H5D 109.5 no
H5A C5 H5D 141.1 no
H5B C5 H5D 56.3 no
H5C C5 H5D 56.3 no
C4 C5 H5E 109.5 no
H5A C5 H5E 56.3 no
H5B C5 H5E 141.1 no
H5C C5 H5E 56.3 no
H5D C5 H5E 109.5 no
C4 C5 H5F 109.5 no
H5A C5 H5F 56.3 no
H5B C5 H5F 56.3 no
H5C C5 H5F 141.1 no
H5D C5 H5F 109.5 no
H5E C5 H5F 109.5 no
C12 C11 H11A 109.5 no
C12 C11 H11B 109.5 no
H11A C11 H11B 109.5 no
C12 C11 H11C 109.5 no
H11A C11 H11C 109.5 no
H11B C11 H11C 109.5 no
C12 C11 H11D 109.5 no
H11A C11 H11D 141.1 no
H11B C11 H11D 56.3 no
H11C C11 H11D 56.3 no
C12 C11 H11E 109.5 no
H11A C11 H11E 56.3 no
H11B C11 H11E 141.1 no
H11C C11 H11E 56.3 no
H11D C11 H11E 109.5 no
C12 C11 H11F 109.5 no
H11A C11 H11F 56.3 no
H11B C11 H11F 56.3 no
H11C C11 H11F 141.1 no
H11D C11 H11F 109.5 no
H11E C11 H11F 109.5 no
O12 C12 C13 122.7(12) no
O12 C12 C11 118.5(11) no
C13 C12 C11 118.7(11) no
C12 O12 Ti1 131.4(15) no
C14 C13 C12 123.7(9) no
C14 C13 H13 118.2 no
C12 C13 H13 118.2 no
C14 O14 Ti1 133.1(7) no
O14 C14 C13 121.9(9) no
O14 C14 C15 115.9(8) no
C13 C14 C15 122.1(9) no
C14 C15 H15A 109.5 no
C14 C15 H15B 109.5 no
H15A C15 H15B 109.5 no
C14 C15 H15C 109.5 no
H15A C15 H15C 109.5 no
H15B C15 H15C 109.5 no
C14 C15 H15D 109.5 no
H15A C15 H15D 141.1 no
H15B C15 H15D 56.3 no
H15C C15 H15D 56.3 no
C14 C15 H15E 109.5 no
H15A C15 H15E 56.3 no
H15B C15 H15E 141.1 no
H15C C15 H15E 56.3 no
H15D C15 H15E 109.5 no
C14 C15 H15F 109.5 no
H15A C15 H15F 56.3 no
H15B C15 H15F 56.3 no
H15C C15 H15F 141.1 no
H15D C15 H15F 109.5 no
H15E C15 H15F 109.5 no
C22 C21 H21A 109.5 no
C22 C21 H21B 109.5 no
H21A C21 H21B 109.5 no
C22 C21 H21C 109.5 no
H21A C21 H21C 109.5 no
H21B C21 H21C 109.5 no
C22 C21 H21D 109.5 no
H21A C21 H21D 141.1 no
H21B C21 H21D 56.3 no
H21C C21 H21D 56.3 no
C22 C21 H21E 109.5 no
H21A C21 H21E 56.3 no
H21B C21 H21E 141.1 no
H21C C21 H21E 56.3 no
H21D C21 H21E 109.5 no
C22 C21 H21F 109.5 no
H21A C21 H21F 56.3 no
H21B C21 H21F 56.3 no
H21C C21 H21F 141.1 no
H21D C21 H21F 109.5 no
H21E C21 H21F 109.5 no
O22 C22 C23 123.9(11) no
O22 C22 C21 113.6(10) no
C23 C22 C21 122.5(10) no
C22 O22 Ti1 131.1(13) no
C22 C23 C24 122.9(10) no
C22 C23 H23 118.6 no
C24 C23 H23 118.6 no
C24 O24 Ti1 132.7(15) no
O24 C24 C23 123.6(13) no
O24 C24 C25 116.1(12) no
C23 C24 C25 120.3(11) no
C24 C25 H25A 109.5 no
C24 C25 H25B 109.5 no
H25A C25 H25B 109.5 no
C24 C25 H25C 109.5 no
H25A C25 H25C 109.5 no
H25B C25 H25C 109.5 no
C24 C25 H25D 109.5 no
H25A C25 H25D 141.1 no
H25B C25 H25D 56.3 no
H25C C25 H25D 56.3 no
C24 C25 H25E 109.5 no
H25A C25 H25E 56.3 no
H25B C25 H25E 141.1 no
H25C C25 H25E 56.3 no
H25D C25 H25E 109.5 no
C24 C25 H25F 109.5 no
H25A C25 H25F 56.3 no
H25B C25 H25F 56.3 no
H25C C25 H25F 141.1 no
H25D C25 H25F 109.5 no
H25E C25 H25F 109.5 no
C32 C31 H31A 109.5 no
C32 C31 H31B 109.5 no
H31A C31 H31B 109.5 no
C32 C31 H31C 109.5 no
H31A C31 H31C 109.5 no
H31B C31 H31C 109.5 no
C32 C31 H31D 109.5 no
H31A C31 H31D 141.1 no
H31B C31 H31D 56.3 no
H31C C31 H31D 56.3 no
C32 C31 H31E 109.5 no
H31A C31 H31E 56.3 no
H31B C31 H31E 141.1 no
H31C C31 H31E 56.3 no
H31D C31 H31E 109.5 no
C32 C31 H31F 109.5 no
H31A C31 H31F 56.3 no
H31B C31 H31F 56.3 no
H31C C31 H31F 141.1 no
H31D C31 H31F 109.5 no
H31E C31 H31F 109.5 no
O32 C32 C33 120.5(15) no
O32 C32 C31 117.3(13) no
C33 C32 C31 122.1(14) no
C32 O32 Ti1 134.4(16) no
C34 C33 C32 124.7(10) no
C34 C33 H33 117.7 no
C32 C33 H33 117.7 no
C34 O34 Ti1 136.4(8) no
O34 C34 C33 120.4(9) no
O34 C34 C35 116.5(9) no
C33 C34 C35 122.9(9) no
C34 C35 H35A 109.5 no
C34 C35 H35B 109.5 no
H35A C35 H35B 109.5 no
C34 C35 H35C 109.5 no
H35A C35 H35C 109.5 no
H35B C35 H35C 109.5 no
C34 C35 H35D 109.5 no
H35A C35 H35D 141.1 no
H35B C35 H35D 56.3 no
H35C C35 H35D 56.3 no
C34 C35 H35E 109.5 no
H35A C35 H35E 56.3 no
H35B C35 H35E 141.1 no
H35C C35 H35E 56.3 no
H35D C35 H35E 109.5 no
C34 C35 H35F 109.5 no
H35A C35 H35F 56.3 no
H35B C35 H35F 56.3 no
H35C C35 H35F 141.1 no
H35D C35 H35F 109.5 no
H35E C35 H35F 109.5 no

loop_
_geom_bond_atom_site_label_1
_geom_bond_atom_site_label_2
_geom_bond_site_symmetry_2
_geom_bond_distance
_geom_bond_publ_flag
Ti1 Cl1 . 2.2976(18) no
Ti1 Cl21 . 2.264(4) no
Ti1 O2 . 1.969(5) no
Ti1 O4 . 1.937(7) no
Ti1 O12 . 1.973(7) no
Ti1 O14 . 1.928(7) no
Ti1 Cl22 . 2.269(4) no
Ti1 O24 . 1.932(7) no
Ti1 O34 . 1.924(7) no
Ti1 O22 . 1.969(5) no
Ti1 O32 . 1.979(7) no
C1 C2 . 1.489(9) no
C1 H1A . .96 no
C1 H1B . .96 no
C1 H1C . .96 no
C1 H1D . .96 no
C1 H1E . .96 no
C1 H1F . .96 no
C2 O2 . 1.267(12) no
C2 C3 . 1.362(10) no
C3 C4 . 1.376(10) no
C3 H3 . .93 no
O4 C4 . 1.269(13) no
C4 C5 . 1.481(11) no
C5 H5A . .96 no
C5 H5B . .96 no
C5 H5C . .96 no
C5 H5D . .96 no
C5 H5E . .96 no
C5 H5F . .96 no
C11 C12 . 1.481(10) no
C11 H11A . .96 no
C11 H11B . .96 no
C11 H11C . .96 no
C11 H11D . .96 no
C11 H11E . .96 no
C11 H11F . .96 no
C12 O12 . 1.265(13) no
C12 C13 . 1.378(9) no
C13 C14 . 1.373(9) no
C13 H13 . .93 no
O14 C14 . 1.269(10) no
C14 C15 . 1.474(9) no
C15 H15A . .96 no
C15 H15B . .96 no
C15 H15C . .96 no
C15 H15D . .96 no
C15 H15E . .96 no
C15 H15F . .96 no
C21 C22 . 1.475(10) no
C21 H21A . .96 no
C21 H21B . .96 no
C21 H21C . .96 no
C21 H21D . .96 no
C21 H21E . .96 no
C21 H21F . .96 no
C22 O22 . 1.267(13) no
C22 C23 . 1.369(9) no
C23 C24 . 1.371(9) no
C23 H23 . .93 no
O24 C24 . 1.268(13) no
C24 C25 . 1.488(10) no
C25 H25A . .96 no
C25 H25B . .96 no
C25 H25C . .96 no
C25 H25D . .96 no
C25 H25E . .96 no
C25 H25F . .96 no
C31 C32 . 1.480(11) no
C31 H31A . .96 no
C31 H31B . .96 no
C31 H31C . .96 no
C31 H31D . .96 no
C31 H31E . .96 no
C31 H31F . .96 no
C32 O32 . 1.266(13) no
C32 C33 . 1.383(9) no
C33 C34 . 1.381(9) no
C33 H33 . .93 no
O34 C34 . 1.256(10) no
C34 C35 . 1.475(10) no
C35 H35A . .96 no
C35 H35B . .96 no
C35 H35C . .96 no
C35 H35D . .96 no
C35 H35E . .96 no
C35 H35F . .96 no

loop_
_geom_torsion_atom_site_label_1
_geom_torsion_atom_site_label_2
_geom_torsion_atom_site_label_3
_geom_torsion_atom_site_label_4
_geom_torsion
_geom_torsion_publ_flag
C3 C2 O2 Ti1 22(3) no
C1 C2 O2 Ti1 -162.1(16) no
O34 Ti1 O2 C2 54(2) no
O14 Ti1 O2 C2 164(2) no
O24 Ti1 O2 C2 -116(2) no
O4 Ti1 O2 C2 -26(2) no
O22 Ti1 O2 C2 178(9) no
O12 Ti1 O2 C2 -112(2) no
O32 Ti1 O2 C2 -29(2) no
Cl21 Ti1 O2 C2 70(2) no
Cl22 Ti1 O2 C2 149(2) no
O2 C2 C3 C4 -1.9(19) no
C1 C2 C3 C4 -177.8(10) no
O34 Ti1 O4 C4 -64(3) no
O14 Ti1 O4 C4 75(5) no
O24 Ti1 O4 C4 111(3) no
O22 Ti1 O4 C4 25(3) no
O2 Ti1 O4 C4 21(3) no
O12 Ti1 O4 C4 108(3) no
O32 Ti1 O4 C4 13E1(3) no
Cl21 Ti1 O4 C4 -66(3) no
Cl1 Ti1 O4 C4 -160(3) no
Ti1 O4 C4 C3 -13(4) no
Ti1 O4 C4 C5 170(2) no
C2 C3 C4 O4 -2(2) no
C2 C3 C4 C5 174.8(15) no
C13 C12 O12 Ti1 6(3) no
C11 C12 O12 Ti1 -170.2(14) no
O34 Ti1 O12 C12 -160.7(16) no
O14 Ti1 O12 C12 -15(2) no
O24 Ti1 O12 C12 22(12) no
O4 Ti1 O12 C12 171(2) no
O22 Ti1 O12 C12 -97(2) no
O2 Ti1 O12 C12 -108(2) no
O32 Ti1 O12 C12 170(2) no
Cl22 Ti1 O12 C12 -11(2) no
Cl1 Ti1 O12 C12 81(2) no
O12 C12 C13 C14 7.3(18) no
C11 C12 C13 C14 -176.0(9) no
O34 Ti1 O14 C14 -171.3(13) no
O24 Ti1 O14 C14 15.5(15) no
O4 Ti1 O14 C14 52(4) no
O22 Ti1 O14 C14 102.0(16) no
O2 Ti1 O14 C14 104.8(15) no
O12 Ti1 O14 C14 18.7(15) no
O32 Ti1 O14 C14 41(4) no
Cl21 Ti1 O14 C14 -167.1(14) no
Cl22 Ti1 O14 C14 -147(3) no
Cl1 Ti1 O14 C14 -73.2(14) no
Ti1 O14 C14 C13 -13(2) no
Ti1 O14 C14 C15 165.5(10) no
C12 C13 C14 O14 -4.4(17) no
C12 C13 C14 C15 177.1(9) no
C23 C22 O22 Ti1 -8(2) no
C21 C22 O22 Ti1 172.0(14) no
O34 Ti1 O22 C22 179.9(18) no
O14 Ti1 O22 C22 -70.3(18) no
O24 Ti1 O22 C22 10.2(19) no
O4 Ti1 O22 C22 101(2) no
O2 Ti1 O22 C22 124(8) no
O12 Ti1 O22 C22 14.9(19) no
O32 Ti1 O22 C22 97.4(19) no
Cl21 Ti1 O22 C22 -163.8(18) no
Cl22 Ti1 O22 C22 -84.9(18) no
O22 C22 C23 C24 -1.3(18) no
C21 C22 C23 C24 178.9(10) no
O34 Ti1 O24 C24 -72(5) no
O14 Ti1 O24 C24 74(2) no
O4 Ti1 O24 C24 -99(2) no
O22 Ti1 O24 C24 -8(2) no
O2 Ti1 O24 C24 -18(2) no
O12 Ti1 O24 C24 -69(13) no
O32 Ti1 O24 C24 -100(3) no
Cl22 Ti1 O24 C24 79(2) no
Cl1 Ti1 O24 C24 170(2) no
Ti1 O24 C24 C23 3(3) no
Ti1 O24 C24 C25 -178.3(17) no
C22 C23 C24 O24 4(2) no
C22 C23 C24 C25 -174.8(12) no
C33 C32 O32 Ti1 -2(3) no
C31 C32 O32 Ti1 176.4(19) no
O34 Ti1 O32 C32 7(2) no
O14 Ti1 O32 C32 156(2) no
O24 Ti1 O32 C32 -179(3) no
O4 Ti1 O32 C32 2E1(3) no
O22 Ti1 O32 C32 96(2) no
O2 Ti1 O32 C32 91(3) no
O12 Ti1 O32 C32 179(2) no
Cl21 Ti1 O32 C32 5(3) no
Cl1 Ti1 O32 C32 -89(3) no
O32 C32 C33 C34 -3(2) no
C31 C32 C33 C34 178.8(10) no
O14 Ti1 O34 C34 174.9(15) no
O24 Ti1 O34 C34 -41(5) no
O4 Ti1 O34 C34 -13.2(17) no
O22 Ti1 O34 C34 -104.4(17) no
O2 Ti1 O34 C34 -94.9(17) no
O12 Ti1 O34 C34 -42(4) no
O32 Ti1 O34 C34 -12.5(18) no
Cl21 Ti1 O34 C34 160(3) no
Cl22 Ti1 O34 C34 168.6(15) no
Cl1 Ti1 O34 C34 76.4(16) no
Ti1 O34 C34 C33 12(2) no
Ti1 O34 C34 C35 -172.3(11) no
C32 C33 C34 O34 -1.3(17) no
C32 C33 C34 C35 -176.6(10) no
